data_2223685
loop_
_publ_author_name
'Pa\,sao\(glu, H\"umeyra'
'Ka\,sta\,s, G\"okhan'
'Ye\,silel, Okan Z.'
'Y\?ild\?ir\?im, M. Hakk\?i'

_publ_section_title
;
 [<i>N</i>-(2-Hydroxyethyl)ethylenediamine]oxalatocopper(II)
;
_journal_coeditor_code CI2929
_journal_issue 11
_journal_name_full 'Acta Crystallographica Section E'
_journal_page_first m1337
_journal_page_last m1338
_journal_paper_doi 10.1107/S1600536809040264
_journal_volume 65
_journal_year 2009
_chemical_formula_iupac '[Cu (C2 O4) (C4 H12 N2 O)]'
_chemical_formula_moiety 'C6 H12 Cu N2 O5'
_chemical_formula_sum 'C6 H12 Cu N2 O5'
_chemical_formula_weight 255.72
_chemical_name_systematic
;
[<i>N</i>-(2-Hydroxyethyl)ethylenediamine]oxalatocopper(II)
;
_space_group_IT_number 19
_symmetry_cell_setting orthorhombic
_symmetry_space_group_name_Hall 'P 2ac 2ab'
_symmetry_space_group_name_H-M 'P 21 21 21'
_atom_sites_solution_hydrogens geom
_atom_sites_solution_primary direct
_atom_sites_solution_secondary difmap
_cell_angle_alpha 90.00
_cell_angle_beta 90.00
_cell_angle_gamma 90.00
_cell_formula_units_Z 4
_cell_length_a 7.9766(5)
_cell_length_b 8.7263(4)
_cell_length_c 13.0191(7)
_cell_measurement_reflns_used 10045
_cell_measurement_temperature 296(2)
_cell_measurement_theta_max 28.00
_cell_measurement_theta_min 1.56
_cell_volume 906.21(9)
_computing_cell_refinement 'X-AREA (Stoe & Cie, 2002)'
_computing_data_collection 'X-AREA (Stoe & Cie, 2002)'
_computing_data_reduction 'X-RED32 (Stoe & Cie, 2002)'
_computing_molecular_graphics 'ORTEP-3 (Farrugia, 1997)'
_computing_publication_material 'WinGX (Farrugia, 1999)'
_computing_structure_refinement 'SHELXL97 (Sheldrick, 2008)'
_computing_structure_solution 'SHELXS97 (Sheldrick, 2008)'
_diffrn_ambient_temperature 296(2)
_diffrn_detector_area_resol_mean 6.67
_diffrn_measured_fraction_theta_full 1.000
_diffrn_measured_fraction_theta_max 1.000
_diffrn_measurement_device_type 'Stoe IPDS-II'
_diffrn_measurement_method \w
_diffrn_radiation_monochromator 'plane graphite'
_diffrn_radiation_source 'fine-focus sealed tube'
_diffrn_radiation_type MoK\a
_diffrn_radiation_wavelength 0.71073
_diffrn_reflns_av_R_equivalents 0.0631
_diffrn_reflns_av_sigmaI/netI 0.0300
_diffrn_reflns_limit_h_max 10
_diffrn_reflns_limit_h_min -10
_diffrn_reflns_limit_k_max 10
_diffrn_reflns_limit_k_min -10
_diffrn_reflns_limit_l_max 16
_diffrn_reflns_limit_l_min -15
_diffrn_reflns_number 10045
_diffrn_reflns_theta_full 26.50
_diffrn_reflns_theta_max 26.50
_diffrn_reflns_theta_min 2.81
_diffrn_standards_decay_% <2
_diffrn_standards_interval_count 0
_diffrn_standards_number 0
_exptl_absorpt_coefficient_mu 2.409
_exptl_absorpt_correction_T_max 0.7809
_exptl_absorpt_correction_T_min 0.5701
_exptl_absorpt_correction_type integration
_exptl_absorpt_process_details '(X-RED32; Stoe & Cie, 2002)'
_exptl_crystal_colour Violet
_exptl_crystal_density_diffrn 1.874
_exptl_crystal_density_method 'not measured'
_exptl_crystal_description Prism
_exptl_crystal_F_000 524
_exptl_crystal_size_max 0.520
_exptl_crystal_size_mid 0.423
_exptl_crystal_size_min 0.230
_refine_diff_density_max 0.223
_refine_diff_density_min -1.296
_refine_ls_abs_structure_details 'Flack (1983), 797 Friedel pairs'
_refine_ls_abs_structure_Flack 0.017(17)
_refine_ls_extinction_method none
_refine_ls_goodness_of_fit_ref 1.079
_refine_ls_hydrogen_treatment mixed
_refine_ls_matrix_type full
_refine_ls_number_parameters 143
_refine_ls_number_reflns 1868
_refine_ls_number_restraints 0
_refine_ls_restrained_S_all 1.079
_refine_ls_R_factor_all 0.0308
_refine_ls_R_factor_gt 0.0293
_refine_ls_shift/su_max 0.001
_refine_ls_shift/su_max_lt 0.001
_refine_ls_shift/su_mean 0.000
_refine_ls_structure_factor_coef Fsqd
_refine_ls_weighting_details 'calc w=1/[\s^2^(Fo^2^)+(0.0427P)^2^] where P=(Fo^2^+2Fc^2^)/3'
_refine_ls_weighting_scheme calc
_refine_ls_wR_factor_gt 0.0638
_refine_ls_wR_factor_ref 0.0645
_reflns_number_gt 1780
_reflns_number_total 1868
_reflns_threshold_expression I>2\s(I)
_cod_data_source_file ci2929.cif
_cod_data_source_block I
_cod_depositor_comments
;
The following automatic conversions were performed:
'_symmetry_cell_setting' value 'Orthorhombic' changed to 'orthorhombic'
according to '/home/saulius/struct/CIF-dictionaries/cif_core.dic'
dictionary named 'cif_core.dic' version 2.4.1 from
2010-06-29.

'_exptl_absorpt_correction_type' value 'Integration' changed
to 'integration' according to
'/home/saulius/struct/CIF-dictionaries/cif_core.dic' dictionary named
'cif_core.dic' version 2.4.1 from 2010-06-29.

Automatic conversion script
Id: cif_fix_enum 1527 2010-12-29 10:47:43Z saulius 

The following automatic conversions were performed:

'_symmetry_cell_setting' value 'Orthorhombic' changed to
'orthorhombic' according to
/home/saulius/struct/CIF-dictionaries/cif_core.dic dictionary named
'cif_core.dic' version 2.4.1 from
2010-06-29.

'_exptl_absorpt_correction_type' value 'Integration'
changed to 'integration' according to
/home/saulius/struct/CIF-dictionaries/cif_core.dic dictionary named
'cif_core.dic' version 2.4.1 from 2010-06-29.

Automatic conversion script
Id: cif_fix_values 1715 2011-07-08 13:25:40Z adriana 
;
_cod_database_code 2223685
_cod_database_fobs_code 2223685

loop_
_symmetry_equiv_pos_as_xyz
'x, y, z'
'-x+1/2, -y, z+1/2'
'x+1/2, -y+1/2, -z'
'-x, y+1/2, -z+1/2'

loop_
_atom_site_type_symbol
_atom_site_label
_atom_site_fract_x
_atom_site_fract_y
_atom_site_fract_z
_atom_site_U_iso_or_equiv
_atom_site_adp_type
_atom_site_calc_flag
_atom_site_refinement_flags
_atom_site_occupancy
_atom_site_disorder_assembly
_atom_site_disorder_group
C C1 0.6054(2) 0.4652(2) 0.44437(15) 0.0242(4) Uani d . 1 . .
C C2 0.7217(3) 0.3322(2) 0.41059(16) 0.0274(4) Uani d . 1 . .
C C3 0.1649(3) 0.2157(3) 0.28011(18) 0.0389(5) Uani d . 1 . .
H H3A 0.0821 0.1836 0.3302 0.047 Uiso calc R 1 . .
H H3B 0.1451 0.1589 0.2172 0.047 Uiso calc R 1 . .
C C4 0.1448(3) 0.3853(2) 0.25922(18) 0.0374(5) Uani d . 1 . .
H H4A 0.0389 0.4029 0.2244 0.045 Uiso calc R 1 . .
H H4B 0.1422 0.4404 0.3239 0.045 Uiso calc R 1 . .
C C5 0.2752(3) 0.3933(3) 0.08732(16) 0.0334(4) Uani d . 1 . .
H H5A 0.1974 0.4569 0.0492 0.040 Uiso calc R 1 . .
H H5B 0.2357 0.2883 0.0845 0.040 Uiso calc R 1 . .
C C6 0.4476(3) 0.4039(3) 0.04004(16) 0.0339(4) Uani d . 1 . .
H H6A 0.4487 0.3530 -0.0262 0.041 Uiso calc R 1 . .
H H6B 0.4780 0.5105 0.0299 0.041 Uiso calc R 1 . .
Cu Cu1 0.50643(3) 0.38250(2) 0.252350(16) 0.02606(11) Uani d . 1 . .
N N1 0.2830(2) 0.44501(19) 0.19527(13) 0.0271(4) Uani d . 1 . .
N N2 0.5680(2) 0.3297(2) 0.11000(14) 0.0282(4) Uani d . 1 . .
O O1 0.48949(18) 0.49776(14) 0.38029(11) 0.0288(3) Uani d . 1 . .
O O2 0.6303(2) 0.53159(18) 0.52577(12) 0.0364(4) Uani d . 1 . .
O O3 0.8216(2) 0.27578(18) 0.47136(13) 0.0408(4) Uani d . 1 . .
O O4 0.70385(19) 0.28980(16) 0.31740(11) 0.0328(3) Uani d . 1 . .
O O5 0.3275(2) 0.18117(19) 0.31756(14) 0.0351(3) Uani d . 1 . .
H H1 0.280(3) 0.542(3) 0.1959(18) 0.028(6) Uiso d . 1 . .
H H2A 0.559(3) 0.223(3) 0.102(2) 0.038(7) Uiso d . 1 . .
H H2B 0.668(4) 0.371(4) 0.093(2) 0.052(8) Uiso d . 1 . .
H H5 0.319(3) 0.186(3) 0.373(2) 0.030(7) Uiso d . 1 . .

loop_
_atom_site_aniso_label
_atom_site_aniso_U_11
_atom_site_aniso_U_22
_atom_site_aniso_U_33
_atom_site_aniso_U_12
_atom_site_aniso_U_13
_atom_site_aniso_U_23
C1 0.0248(9) 0.0247(8) 0.0231(9) -0.0019(7) -0.0017(8) -0.0006(7)
C2 0.0259(9) 0.0240(8) 0.0323(10) 0.0001(8) -0.0045(8) 0.0010(8)
C3 0.0350(12) 0.0418(11) 0.0400(11) -0.0101(10) -0.0008(10) 0.0076(9)
C4 0.0307(10) 0.0416(11) 0.0399(13) 0.0025(8) 0.0031(9) 0.0028(11)
C5 0.0340(10) 0.0397(10) 0.0266(10) -0.0020(10) -0.0076(8) 0.0005(9)
C6 0.0419(11) 0.0360(9) 0.0238(10) -0.0051(9) -0.0019(9) 0.0035(8)
Cu1 0.02695(16) 0.02892(15) 0.02230(18) 0.00454(9) -0.00390(9) -0.00309(8)
N1 0.0286(8) 0.0228(8) 0.0299(9) 0.0020(6) -0.0050(7) -0.0012(6)
N2 0.0280(9) 0.0289(8) 0.0276(9) -0.0039(7) 0.0030(7) -0.0019(7)
O1 0.0315(7) 0.0291(6) 0.0258(6) 0.0055(6) -0.0055(6) -0.0039(5)
O2 0.0366(9) 0.0409(7) 0.0316(8) 0.0008(7) -0.0068(7) -0.0103(7)
O3 0.0415(9) 0.0449(8) 0.0359(8) 0.0151(7) -0.0119(7) -0.0018(7)
O4 0.0321(7) 0.0363(8) 0.0299(7) 0.0109(6) -0.0046(7) -0.0068(6)
O5 0.0370(8) 0.0366(8) 0.0318(8) -0.0002(7) 0.0049(7) 0.0061(7)

loop_
_atom_type_symbol
_atom_type_description
_atom_type_scat_dispersion_real
_atom_type_scat_dispersion_imag
_atom_type_scat_source
C C 0.0033 0.0016 'International Tables Vol C Tables 4.2.6.8 and 6.1.1.4'
H H 0.0000 0.0000 'International Tables Vol C Tables 4.2.6.8 and 6.1.1.4'
Cu Cu 0.3201 1.2651 'International Tables Vol C Tables 4.2.6.8 and 6.1.1.4'
N N 0.0061 0.0033 'International Tables Vol C Tables 4.2.6.8 and 6.1.1.4'
O O 0.0106 0.0060 'International Tables Vol C Tables 4.2.6.8 and 6.1.1.4'

loop_
_geom_angle_atom_site_label_1
_geom_angle_atom_site_label_2
_geom_angle_atom_site_label_3
_geom_angle_site_symmetry_1
_geom_angle_site_symmetry_3
_geom_angle
_geom_angle_publ_flag
O2 C1 O1 . . 125.27(18) ?
O2 C1 C2 . . 120.22(17) ?
O1 C1 C2 . . 114.50(16) ?
O3 C2 O4 . . 124.72(19) ?
O3 C2 C1 . . 120.44(18) ?
O4 C2 C1 . . 114.83(16) ?
O5 C3 C4 . . 111.52(19) ?
O5 C3 H3A . . 109.3 ?
C4 C3 H3A . . 109.3 ?
O5 C3 H3B . . 109.3 ?
C4 C3 H3B . . 109.3 ?
H3A C3 H3B . . 108.0 ?
N1 C4 C3 . . 111.52(19) ?
N1 C4 H4A . . 109.3 ?
C3 C4 H4A . . 109.3 ?
N1 C4 H4B . . 109.3 ?
C3 C4 H4B . . 109.3 ?
H4A C4 H4B . . 108.0 ?
N1 C5 C6 . . 109.33(17) ?
N1 C5 H5A . . 109.8 ?
C6 C5 H5A . . 109.8 ?
N1 C5 H5B . . 109.8 ?
C6 C5 H5B . . 109.8 ?
H5A C5 H5B . . 108.3 ?
N2 C6 C5 . . 108.33(17) ?
N2 C6 H6A . . 110.0 ?
C5 C6 H6A . . 110.0 ?
N2 C6 H6B . . 110.0 ?
C5 C6 H6B . . 110.0 ?
H6A C6 H6B . . 108.4 ?
O1 Cu1 O4 . . 84.24(6) ?
O1 Cu1 N2 . . 160.11(7) ?
O4 Cu1 N2 . . 96.29(7) ?
O1 Cu1 N1 . . 96.58(6) ?
O4 Cu1 N1 . . 169.93(7) ?
N2 Cu1 N1 . . 86.36(7) ?
O1 Cu1 O5 . . 91.94(6) ?
O4 Cu1 O5 . . 91.30(6) ?
N2 Cu1 O5 . . 107.90(7) ?
N1 Cu1 O5 . . 78.65(7) ?
C4 N1 C5 . . 113.41(17) ?
C4 N1 Cu1 . . 111.01(13) ?
C5 N1 Cu1 . . 107.84(13) ?
C4 N1 H1 . . 109.0(17) ?
C5 N1 H1 . . 108.3(16) ?
Cu1 N1 H1 . . 107.1(16) ?
C6 N2 Cu1 . . 108.44(13) ?
C6 N2 H2A . . 108.3(16) ?
Cu1 N2 H2A . . 108.5(16) ?
C6 N2 H2B . . 104(2) ?
Cu1 N2 H2B . . 111(2) ?
H2A N2 H2B . . 116(3) ?
C1 O1 Cu1 . . 113.13(11) ?
C2 O4 Cu1 . . 112.35(12) ?
C3 O5 Cu1 . . 105.36(12) ?
C3 O5 H5 . . 104(2) ?
Cu1 O5 H5 . . 112(2) ?

loop_
_geom_bond_atom_site_label_1
_geom_bond_atom_site_label_2
_geom_bond_site_symmetry_2
_geom_bond_distance
_geom_bond_publ_flag
C1 O2 . 1.224(2) ?
C1 O1 . 1.277(2) ?
C1 C2 . 1.549(3) ?
C2 O3 . 1.226(3) ?
C2 O4 . 1.276(3) ?
C3 O5 . 1.418(3) ?
C3 C4 . 1.514(3) ?
C3 H3A . 0.97 ?
C3 H3B . 0.97 ?
C4 N1 . 1.477(3) ?
C4 H4A . 0.97 ?
C4 H4B . 0.97 ?
C5 N1 . 1.477(3) ?
C5 C6 . 1.509(3) ?
C5 H5A . 0.97 ?
C5 H5B . 0.97 ?
C6 N2 . 1.473(3) ?
C6 H6A . 0.97 ?
C6 H6B . 0.97 ?
Cu1 O1 . 1.9505(13) y
Cu1 O4 . 1.9625(14) y
Cu1 N2 . 1.9717(18) y
Cu1 N1 . 2.0066(18) y
Cu1 O5 . 2.4174(16) y
N1 H1 . 0.85(3) ?
N2 H2A . 0.94(3) ?
N2 H2B . 0.91(3) ?
O5 H5 . 0.72(3) ?

loop_
_geom_hbond_atom_site_label_D
_geom_hbond_atom_site_label_H
_geom_hbond_atom_site_label_A
_geom_hbond_site_symmetry_A
_geom_hbond_distance_DH
_geom_hbond_distance_HA
_geom_hbond_distance_DA
_geom_hbond_angle_DHA
N1 H1 O4 4_655 0.85(3) 2.17(3) 3.015(2) 173(2)
N2 H2A O1 4_645 0.94(3) 2.02(3) 2.936(2) 165(2)
N2 H2B O2 2_664 0.91(3) 2.02(3) 2.909(2) 168(3)
O5 H5 O3 3_456 0.72(3) 2.06(3) 2.774(3) 171(3)

loop_
_geom_torsion_atom_site_label_1
_geom_torsion_atom_site_label_2
_geom_torsion_atom_site_label_3
_geom_torsion_atom_site_label_4
_geom_torsion_site_symmetry_1
_geom_torsion_site_symmetry_2
_geom_torsion_site_symmetry_3
_geom_torsion_site_symmetry_4
_geom_torsion
_geom_torsion_publ_flag
O2 C1 C2 O3 . . . . 11.9(3) ?
O1 C1 C2 O3 . . . . -169.41(19) ?
O2 C1 C2 O4 . . . . -167.92(19) ?
O1 C1 C2 O4 . . . . 10.8(2) ?
O5 C3 C4 N1 . . . . 50.6(3) ?
N1 C5 C6 N2 . . . . 49.2(2) ?
C3 C4 N1 C5 . . . . 71.6(2) ?
C3 C4 N1 Cu1 . . . . -50.0(2) ?
C6 C5 N1 C4 . . . . -157.56(17) ?
C6 C5 N1 Cu1 . . . . -34.2(2) ?
O1 Cu1 N1 C4 . . . . -64.96(14) ?
O4 Cu1 N1 C4 . . . . 29.1(4) ?
N2 Cu1 N1 C4 . . . . 134.79(14) ?
O5 Cu1 N1 C4 . . . . 25.71(13) ?
O1 Cu1 N1 C5 . . . . 170.23(13) ?
O4 Cu1 N1 C5 . . . . -95.7(4) ?
N2 Cu1 N1 C5 . . . . 9.98(14) ?
O5 Cu1 N1 C5 . . . . -99.10(14) ?
C5 C6 N2 Cu1 . . . . -39.46(19) ?
O1 Cu1 N2 C6 . . . . -82.7(2) ?
O4 Cu1 N2 C6 . . . . -173.13(13) ?
N1 Cu1 N2 C6 . . . . 16.62(13) ?
O5 Cu1 N2 C6 . . . . 93.46(14) ?
O2 C1 O1 Cu1 . . . . 173.14(16) ?
C2 C1 O1 Cu1 . . . . -5.5(2) ?
O4 Cu1 O1 C1 . . . . 0.32(13) ?
N2 Cu1 O1 C1 . . . . -92.3(2) ?
N1 Cu1 O1 C1 . . . . 170.23(14) ?
O5 Cu1 O1 C1 . . . . 91.43(13) ?
O3 C2 O4 Cu1 . . . . 170.12(18) ?
C1 C2 O4 Cu1 . . . . -10.1(2) ?
O1 Cu1 O4 C2 . . . . 5.92(14) ?
N2 Cu1 O4 C2 . . . . 165.93(14) ?
N1 Cu1 O4 C2 . . . . -89.3(4) ?
O5 Cu1 O4 C2 . . . . -85.90(14) ?
C4 C3 O5 Cu1 . . . . -25.7(2) ?
O1 Cu1 O5 C3 . . . . 96.66(14) ?
O4 Cu1 O5 C3 . . . . -179.06(14) ?
N2 Cu1 O5 C3 . . . . -82.02(15) ?
N1 Cu1 O5 C3 . . . . 0.34(14) ?
